data_7044248
loop_
_publ_author_name
'Beltr\'an \'Alvarez, Tom\'as Francisco F.'
'Zaragoza, Guillermo'
'Delaude, Lionel'

_publ_section_title
;
 Small iron--carbonyl clusters bearing
 imidazolium-2-trithioperoxycarboxylate ligands
;
_journal_name_full 'Dalton Trans.'
_journal_paper_doi 10.1039/C7DT03202A
_journal_year 2017
_chemical_formula_moiety 'C28 H24 Fe2 N2 O6 S3'
_chemical_formula_sum 'C28 H24 Fe2 N2 O6 S3'
_chemical_formula_weight 692.37
_space_group_crystal_system monoclinic
_space_group_IT_number 14
_space_group_name_Hall '-P 2ybc'
_space_group_name_H-M_alt 'P 1 21/c 1'
_symmetry_space_group_name_Hall '-P 2ybc'
_symmetry_space_group_name_H-M 'P 1 21/c 1'
_atom_sites_solution_hydrogens geom
_atom_sites_solution_primary 'direct - structure invariant direct methods'
_atom_sites_solution_secondary 'direct - structure invariant direct methods'
_audit_block_doi 10.5517/ccdc.csd.cc1pdx33
_audit_conform_dict_location ftp://ftp.iucr.org/pub/cif_core.dic
_audit_conform_dict_name cif_core.dic
_audit_conform_dict_version 2.4.3
_audit_creation_date 2017-07-10T12:50:20-00:00
_audit_creation_method 'WinGX routine CIF_UPDATE'
_audit_update_record
;
2017-07-11 deposited with the CCDC.
2017-09-15 downloaded from the CCDC.
;
_cell_angle_alpha 90
_cell_angle_beta 92.563(3)
_cell_angle_gamma 90
_cell_formula_units_Z 4
_cell_length_a 8.8189(3)
_cell_length_b 14.3858(7)
_cell_length_c 23.8316(12)
_cell_measurement_reflns_used 1955
_cell_measurement_temperature 100(2)
_cell_measurement_theta_max 28.96
_cell_measurement_theta_min 2.83
_cell_measurement_wavelength 0.71073
_cell_volume 3020.4(2)
_computing_cell_refinement 'APPEX2v2014.11-0 (BRUKER AXS, 2005)'
_computing_data_collection 'APPEX2v2014.11-0 (BRUKER AXS, 2005)'
_computing_data_reduction 'APEX3 v2017.3-0 (BRUKER AXS, 2005)'
_computing_molecular_graphics 'Ortep for Windows (Farrugia, 2012)'
_computing_publication_material 'WinGX publication routines (Farrugia, 2012)'
_computing_structure_refinement 'SHELXL-2016/6 (Sheldrick, 2016)'
_computing_structure_solution 'SIR-2004 (Burla et al., 2005)'
_diffrn_ambient_temperature 100(2)
_diffrn_measured_fraction_theta_full 0.999
_diffrn_measured_fraction_theta_max 1
_diffrn_measurement_device 'four-circle diffractometer'
_diffrn_measurement_device_type 'BRUKER APPEX-II CCD'
_diffrn_measurement_method 'omega and phi scans'
_diffrn_radiation_monochromator graphite
_diffrn_radiation_probe x-ray
_diffrn_radiation_source 'fine-focus sealed tube'
_diffrn_radiation_type MoK\a
_diffrn_radiation_wavelength 0.7107
_diffrn_reflns_av_R_equivalents 0.075
_diffrn_reflns_av_unetI/netI 0.0524
_diffrn_reflns_Laue_measured_fraction_full 0.999
_diffrn_reflns_Laue_measured_fraction_max 1
_diffrn_reflns_limit_h_max 12
_diffrn_reflns_limit_h_min -12
_diffrn_reflns_limit_k_max 19
_diffrn_reflns_limit_k_min -19
_diffrn_reflns_limit_l_max 32
_diffrn_reflns_limit_l_min -32
_diffrn_reflns_number 61786
_diffrn_reflns_point_group_measured_fraction_full 0.999
_diffrn_reflns_point_group_measured_fraction_max 1
_diffrn_reflns_theta_full 25.242
_diffrn_reflns_theta_max 29.131
_diffrn_reflns_theta_min 2.221
_exptl_absorpt_coefficient_mu 1.211
_exptl_absorpt_correction_T_max 0.8373
_exptl_absorpt_correction_T_min 0.7676
_exptl_absorpt_correction_type multi-scan
_exptl_absorpt_process_details 'BRUKER SADABS-2016/2'
_exptl_crystal_colour Blue-Green
_exptl_crystal_density_diffrn 1.523
_exptl_crystal_density_method 'not measured'
_exptl_crystal_description Prism
_exptl_crystal_F_000 1416
_exptl_crystal_size_max 0.28
_exptl_crystal_size_mid 0.14
_exptl_crystal_size_min 0.12
_refine_diff_density_max 0.471
_refine_diff_density_min -0.375
_refine_diff_density_rms 0.084
_refine_ls_extinction_method none
_refine_ls_goodness_of_fit_ref 1.026
_refine_ls_hydrogen_treatment constr
_refine_ls_matrix_type full
_refine_ls_number_constraints 0
_refine_ls_number_parameters 376
_refine_ls_number_reflns 8125
_refine_ls_number_restraints 0
_refine_ls_restrained_S_all 1.026
_refine_ls_R_factor_all 0.0545
_refine_ls_R_factor_gt 0.0354
_refine_ls_shift/su_max 0.001
_refine_ls_shift/su_mean 0
_refine_ls_structure_factor_coef Fsqd
_refine_ls_weighting_details 'w=1/[\s^2^(Fo^2^)+(0.0278P)^2^+1.3626P] where P=(Fo^2^+2Fc^2^)/3'
_refine_ls_weighting_scheme calc
_refine_ls_wR_factor_gt 0.0727
_refine_ls_wR_factor_ref 0.0803
_reflns_Friedel_coverage 0
_reflns_number_gt 6276
_reflns_number_total 8125
_reflns_threshold_expression 'I > 2\s(I)'
_cod_data_source_file c7dt03202a2.cif
_cod_data_source_block TOBE72
_cod_database_code 7044248
_shelx_estimated_absorpt_t_min 0.728
_shelx_estimated_absorpt_t_max 0.868

loop_
_space_group_symop_operation_xyz
'x, y, z'
'-x, y+1/2, -z+1/2'
'-x, -y, -z'
'x, -y-1/2, z-1/2'

loop_
_atom_site_label
_atom_site_type_symbol
_atom_site_fract_x
_atom_site_fract_y
_atom_site_fract_z
_atom_site_U_iso_or_equiv
_atom_site_adp_type
_atom_site_occupancy
_atom_site_site_symmetry_order
_atom_site_calc_flag
_atom_site_refinement_flags_posn
_atom_site_refinement_flags_adp
Fe1 Fe 0.52281(3) 0.02049(2) 0.36259(2) 0.01250(7) Uani 1 1 d . .
C1 C 0.3865(2) -0.00527(15) 0.30682(10) 0.0172(4) Uani 1 1 d . .
O1 O 0.30262(16) -0.02173(12) 0.27019(7) 0.0262(4) Uani 1 1 d . .
C2 C 0.4380(2) 0.12203(15) 0.39317(9) 0.0177(4) Uani 1 1 d . .
O2 O 0.38617(17) 0.18476(11) 0.41420(7) 0.0280(4) Uani 1 1 d . .
C3 C 0.4522(2) -0.05445(15) 0.41581(10) 0.0190(5) Uani 1 1 d . .
O3 O 0.40786(18) -0.10203(12) 0.44969(8) 0.0322(4) Uani 1 1 d . .
S1 S 0.70651(5) -0.08480(3) 0.35073(2) 0.01191(10) Uani 1 1 d . .
S2 S 0.75140(5) 0.03057(3) 0.24921(2) 0.01420(11) Uani 1 1 d . .
S3 S 0.68832(5) 0.10879(3) 0.31688(2) 0.01247(11) Uani 1 1 d . .
Fe2 Fe 0.79340(3) 0.04437(2) 0.39539(2) 0.01182(7) Uani 1 1 d . .
C8 C 0.9903(2) 0.03773(15) 0.38140(9) 0.0168(4) Uani 1 1 d . .
O8 O 1.11559(16) 0.03192(12) 0.37161(7) 0.0289(4) Uani 1 1 d . .
C9 C 0.7817(2) 0.15606(16) 0.42858(10) 0.0202(5) Uani 1 1 d . .
O9 O 0.7709(2) 0.22781(12) 0.44873(8) 0.0353(4) Uani 1 1 d . .
C10 C 0.8000(2) -0.01960(16) 0.46016(10) 0.0191(5) Uani 1 1 d . .
O10 O 0.80506(19) -0.06061(12) 0.50138(7) 0.0310(4) Uani 1 1 d . .
C4 C 0.7593(2) -0.07952(13) 0.28196(9) 0.0120(4) Uani 1 1 d . .
C5 C 0.8090(2) -0.15827(14) 0.25357(9) 0.0123(4) Uani 1 1 d . .
N1 N 0.83223(18) -0.16532(12) 0.19722(7) 0.0141(4) Uani 1 1 d . .
C6 C 0.8847(2) -0.25453(14) 0.18503(10) 0.0185(5) Uani 1 1 d . .
H6 H 0.90967 -0.2768 0.149068 0.022 Uiso 1 1 calc R U
C7 C 0.8935(2) -0.30274(15) 0.23283(10) 0.0189(5) Uani 1 1 d . .
H7 H 0.925793 -0.365442 0.23704 0.023 Uiso 1 1 calc R U
N2 N 0.84660(18) -0.24447(11) 0.27559(7) 0.0142(4) Uani 1 1 d . .
C11 C 0.7899(2) -0.09826(14) 0.15511(9) 0.0130(4) Uani 1 1 d . .
C12 C 0.6357(2) -0.08783(14) 0.13870(9) 0.0151(4) Uani 1 1 d . .
C13 C 0.5992(2) -0.02304(15) 0.09743(9) 0.0178(4) Uani 1 1 d . .
H13 H 0.495598 -0.014671 0.085861 0.021 Uiso 1 1 calc R U
C14 C 0.7084(2) 0.03020(15) 0.07230(9) 0.0188(4) Uani 1 1 d . .
C15 C 0.8606(2) 0.01705(15) 0.08963(10) 0.0193(5) Uani 1 1 d . .
H15 H 0.936471 0.052881 0.0726 0.023 Uiso 1 1 calc R U
C16 C 0.9038(2) -0.04652(14) 0.13080(9) 0.0159(4) Uani 1 1 d . .
C17 C 0.5137(2) -0.14230(16) 0.16648(10) 0.0207(5) Uani 1 1 d . .
H17A H 0.482109 -0.108706 0.199769 0.031 Uiso 1 1 calc R U
H17B H 0.553387 -0.203495 0.177689 0.031 Uiso 1 1 calc R U
H17C H 0.426306 -0.150115 0.140032 0.031 Uiso 1 1 calc R U
C18 C 0.6661(3) 0.10098(18) 0.02770(11) 0.0314(6) Uani 1 1 d . .
H18A H 0.56483 0.086874 0.011334 0.047 Uiso 1 1 calc R U
H18B H 0.74015 0.098964 -0.001748 0.047 Uiso 1 1 calc R U
H18C H 0.665923 0.163153 0.044511 0.047 Uiso 1 1 calc R U
C19 C 1.0685(2) -0.05919(17) 0.14894(11) 0.0247(5) Uani 1 1 d . .
H19A H 1.104249 -0.119375 0.135525 0.037 Uiso 1 1 calc R U
H19B H 1.079395 -0.057179 0.190026 0.037 Uiso 1 1 calc R U
H19C H 1.128804 -0.009255 0.133061 0.037 Uiso 1 1 calc R U
C20 C 0.8565(2) -0.26757(14) 0.33413(9) 0.0140(4) Uani 1 1 d . .
C21 C 0.7304(2) -0.30705(14) 0.35841(10) 0.0175(4) Uani 1 1 d . .
C22 C 0.7392(2) -0.31952(15) 0.41641(10) 0.0202(5) Uani 1 1 d . .
H22 H 0.655952 -0.347388 0.433984 0.024 Uiso 1 1 calc R U
C23 C 0.8651(2) -0.29273(15) 0.44943(10) 0.0193(5) Uani 1 1 d . .
C24 C 0.9894(2) -0.25544(15) 0.42302(10) 0.0192(5) Uani 1 1 d . .
H24 H 1.076907 -0.237909 0.445204 0.023 Uiso 1 1 calc R U
C25 C 0.9886(2) -0.24333(14) 0.36547(9) 0.0158(4) Uani 1 1 d . .
C26 C 0.5876(2) -0.32794(17) 0.32377(11) 0.0265(5) Uani 1 1 d . .
H26A H 0.51314 -0.356932 0.34757 0.04 Uiso 1 1 calc R U
H26B H 0.611024 -0.370458 0.293214 0.04 Uiso 1 1 calc R U
H26C H 0.545674 -0.270025 0.307951 0.04 Uiso 1 1 calc R U
C27 C 0.8691(3) -0.30283(18) 0.51224(10) 0.0283(5) Uani 1 1 d . .
H27A H 0.775161 -0.332485 0.523539 0.042 Uiso 1 1 calc R U
H27B H 0.878521 -0.241302 0.529696 0.042 Uiso 1 1 calc R U
H27C H 0.95615 -0.34129 0.524437 0.042 Uiso 1 1 calc R U
C28 C 1.1238(2) -0.20454(17) 0.33683(10) 0.0243(5) Uani 1 1 d . .
H28A H 1.205367 -0.191345 0.364965 0.036 Uiso 1 1 calc R U
H28B H 1.094566 -0.147029 0.317132 0.036 Uiso 1 1 calc R U
H28C H 1.159262 -0.250033 0.309761 0.036 Uiso 1 1 calc R U

loop_
_atom_site_aniso_label
_atom_site_aniso_U_11
_atom_site_aniso_U_22
_atom_site_aniso_U_33
_atom_site_aniso_U_23
_atom_site_aniso_U_13
_atom_site_aniso_U_12
Fe1 0.00919(12) 0.01474(15) 0.01370(17) -0.00065(12) 0.00183(11) 0.00049(10)
C1 0.0122(8) 0.0198(11) 0.0200(13) -0.0005(9) 0.0054(8) -0.0002(8)
O1 0.0180(7) 0.0394(10) 0.0211(10) -0.0035(8) -0.0019(7) -0.0049(7)
C2 0.0135(8) 0.0219(11) 0.0179(12) 0.0039(9) 0.0042(8) 0.0004(8)
O2 0.0299(8) 0.0228(9) 0.0323(11) -0.0028(8) 0.0116(7) 0.0074(7)
C3 0.0164(9) 0.0203(11) 0.0204(13) -0.0029(9) 0.0030(9) 0.0015(8)
O3 0.0337(9) 0.0335(10) 0.0304(11) 0.0092(8) 0.0132(8) -0.0018(8)
S1 0.0137(2) 0.0113(2) 0.0109(3) -0.00032(19) 0.00175(18) 0.00075(17)
S2 0.0202(2) 0.0116(2) 0.0110(3) -0.00006(19) 0.00271(19) 0.00118(18)
S3 0.0140(2) 0.0110(2) 0.0125(3) -0.00077(19) 0.00202(18) 0.00073(17)
Fe2 0.01064(12) 0.01406(15) 0.01079(16) -0.00210(11) 0.00078(11) 0.00023(10)
C8 0.0181(9) 0.0176(11) 0.0147(12) -0.0018(9) -0.0005(8) -0.0018(8)
O8 0.0147(7) 0.0403(11) 0.0319(11) -0.0029(8) 0.0042(7) -0.0010(7)
C9 0.0212(10) 0.0244(12) 0.0149(12) -0.0028(9) -0.0012(9) -0.0009(9)
O9 0.0451(10) 0.0268(10) 0.0336(12) -0.0141(8) -0.0025(8) 0.0035(8)
C10 0.0195(9) 0.0217(12) 0.0161(12) -0.0038(9) 0.0011(9) 0.0013(8)
O10 0.0433(10) 0.0338(10) 0.0160(10) 0.0043(8) 0.0016(8) 0.0020(8)
C4 0.0166(8) 0.0105(9) 0.0088(11) 0.0016(8) 0.0006(7) 0.0003(7)
C5 0.0119(8) 0.0129(10) 0.0121(11) -0.0011(8) 0.0007(7) -0.0014(7)
N1 0.0194(8) 0.0121(8) 0.0108(10) -0.0018(7) 0.0012(7) 0.0024(6)
C6 0.0237(10) 0.0148(11) 0.0172(12) -0.0055(9) 0.0036(9) 0.0042(8)
C7 0.0260(10) 0.0121(10) 0.0187(13) -0.0031(9) 0.0011(9) 0.0036(8)
N2 0.0190(8) 0.0105(8) 0.0133(10) -0.0004(7) 0.0019(7) 0.0023(6)
C11 0.0185(9) 0.0119(10) 0.0086(11) -0.0035(8) 0.0014(8) 0.0012(7)
C12 0.0168(9) 0.0155(10) 0.0130(11) -0.0052(8) 0.0017(8) 0.0000(8)
C13 0.0203(9) 0.0168(11) 0.0159(12) -0.0039(9) -0.0017(8) 0.0034(8)
C14 0.0293(11) 0.0136(11) 0.0135(12) 0.0003(8) -0.0001(9) 0.0011(8)
C15 0.0237(10) 0.0155(11) 0.0190(13) -0.0010(9) 0.0044(9) -0.0051(8)
C16 0.0171(9) 0.0153(10) 0.0153(12) -0.0045(8) 0.0013(8) -0.0015(8)
C17 0.0185(9) 0.0238(12) 0.0201(13) -0.0023(9) 0.0037(9) -0.0029(8)
C18 0.0410(13) 0.0304(14) 0.0223(14) 0.0115(11) -0.0018(11) 0.0027(11)
C19 0.0176(9) 0.0283(13) 0.0283(14) -0.0001(10) -0.0003(9) -0.0038(9)
C20 0.0195(9) 0.0096(9) 0.0129(11) 0.0014(8) 0.0012(8) 0.0027(7)
C21 0.0198(9) 0.0110(10) 0.0218(13) 0.0007(9) 0.0018(9) 0.0007(8)
C22 0.0233(10) 0.0153(11) 0.0226(13) 0.0040(9) 0.0082(9) 0.0006(8)
C23 0.0275(10) 0.0136(10) 0.0173(12) 0.0042(9) 0.0045(9) 0.0067(8)
C24 0.0183(9) 0.0194(11) 0.0196(13) 0.0018(9) -0.0026(9) 0.0048(8)
C25 0.0170(9) 0.0137(10) 0.0167(12) 0.0034(8) 0.0007(8) 0.0046(7)
C26 0.0237(10) 0.0291(13) 0.0267(15) -0.0019(11) 0.0015(10) -0.0088(9)
C27 0.0389(13) 0.0286(13) 0.0178(14) 0.0057(10) 0.0068(10) 0.0074(10)
C28 0.0175(9) 0.0321(13) 0.0234(14) 0.0023(10) 0.0013(9) -0.0029(9)

loop_
_atom_type_symbol
_atom_type_description
_atom_type_scat_dispersion_real
_atom_type_scat_dispersion_imag
_atom_type_scat_source
C C 0.0033 0.0016 'International Tables Vol C Tables 4.2.6.8 and 6.1.1.4'
H H 0 0 'International Tables Vol C Tables 4.2.6.8 and 6.1.1.4'
N N 0.0061 0.0033 'International Tables Vol C Tables 4.2.6.8 and 6.1.1.4'
O O 0.0106 0.006 'International Tables Vol C Tables 4.2.6.8 and 6.1.1.4'
S S 0.1246 0.1234 'International Tables Vol C Tables 4.2.6.8 and 6.1.1.4'
Fe Fe 0.3463 0.8444 'International Tables Vol C Tables 4.2.6.8 and 6.1.1.4'

loop_
_geom_angle_atom_site_label_1
_geom_angle_atom_site_label_2
_geom_angle_atom_site_label_3
_geom_angle
C1 Fe1 C3 99.05(10)
C1 Fe1 C2 100.98(9)
C3 Fe1 C2 92.14(10)
C1 Fe1 S1 103.36(7)
C3 Fe1 S1 87.65(7)
C2 Fe1 S1 155.39(7)
C1 Fe1 S3 100.71(7)
C3 Fe1 S3 158.79(7)
C2 Fe1 S3 91.61(7)
S1 Fe1 S3 80.37(2)
C1 Fe1 Fe2 149.29(7)
C3 Fe1 Fe2 102.58(7)
C2 Fe1 Fe2 99.73(6)
S1 Fe1 Fe2 56.515(15)
S3 Fe1 Fe2 56.212(16)
O1 C1 Fe1 178.13(18)
O2 C2 Fe1 177.6(2)
O3 C3 Fe1 179.7(2)
C4 S1 Fe1 108.47(7)
C4 S1 Fe2 108.13(7)
Fe1 S1 Fe2 67.481(17)
C4 S2 S3 98.65(7)
S2 S3 Fe2 108.06(3)
S2 S3 Fe1 105.88(3)
Fe2 S3 Fe1 67.498(18)
C8 Fe2 C10 97.97(10)
C8 Fe2 C9 101.85(9)
C10 Fe2 C9 94.60(10)
C8 Fe2 S3 103.57(7)
C10 Fe2 S3 157.23(7)
C9 Fe2 S3 88.18(7)
C8 Fe2 S1 100.39(7)
C10 Fe2 S1 88.90(7)
C9 Fe2 S1 156.76(7)
S3 Fe2 S1 80.13(2)
C8 Fe2 Fe1 148.93(7)
C10 Fe2 Fe1 101.08(7)
C9 Fe2 Fe1 100.83(7)
S3 Fe2 Fe1 56.290(15)
S1 Fe2 Fe1 56.004(14)
O8 C8 Fe2 178.5(2)
O9 C9 Fe2 178.1(2)
O10 C10 Fe2 179.6(2)
C5 C4 S1 121.81(15)
C5 C4 S2 121.28(15)
S1 C4 S2 116.90(11)
N1 C5 N2 105.20(16)
N1 C5 C4 126.64(18)
N2 C5 C4 128.16(19)
C5 N1 C6 109.65(17)
C5 N1 C11 126.30(17)
C6 N1 C11 123.48(18)
C7 C6 N1 107.87(19)
C7 C6 H6 126.1
N1 C6 H6 126.1
C6 C7 N2 107.68(18)
C6 C7 H7 126.2
N2 C7 H7 126.2
C5 N2 C7 109.59(17)
C5 N2 C20 125.55(17)
C7 N2 C20 124.35(17)
C16 C11 C12 122.15(19)
C16 C11 N1 118.76(17)
C12 C11 N1 119.08(17)
C13 C12 C11 117.47(18)
C13 C12 C17 120.97(18)
C11 C12 C17 121.51(19)
C12 C13 C14 122.35(19)
C12 C13 H13 118.8
C14 C13 H13 118.8
C13 C14 C15 118.3(2)
C13 C14 C18 121.5(2)
C15 C14 C18 120.2(2)
C16 C15 C14 121.94(19)
C16 C15 H15 119
C14 C15 H15 119
C15 C16 C11 117.83(18)
C15 C16 C19 120.98(19)
C11 C16 C19 121.2(2)
C12 C17 H17A 109.5
C12 C17 H17B 109.5
H17A C17 H17B 109.5
C12 C17 H17C 109.5
H17A C17 H17C 109.5
H17B C17 H17C 109.5
C14 C18 H18A 109.5
C14 C18 H18B 109.5
H18A C18 H18B 109.5
C14 C18 H18C 109.5
H18A C18 H18C 109.5
H18B C18 H18C 109.5
C16 C19 H19A 109.5
C16 C19 H19B 109.5
H19A C19 H19B 109.5
C16 C19 H19C 109.5
H19A C19 H19C 109.5
H19B C19 H19C 109.5
C21 C20 C25 122.6(2)
C21 C20 N2 118.83(18)
C25 C20 N2 118.37(18)
C22 C21 C20 116.96(19)
C22 C21 C26 121.80(19)
C20 C21 C26 121.1(2)
C23 C22 C21 122.4(2)
C23 C22 H22 118.8
C21 C22 H22 118.8
C22 C23 C24 118.4(2)
C22 C23 C27 121.4(2)
C24 C23 C27 120.2(2)
C25 C24 C23 121.8(2)
C25 C24 H24 119.1
C23 C24 H24 119.1
C24 C25 C20 117.72(19)
C24 C25 C28 121.82(19)
C20 C25 C28 120.5(2)
C21 C26 H26A 109.5
C21 C26 H26B 109.5
H26A C26 H26B 109.5
C21 C26 H26C 109.5
H26A C26 H26C 109.5
H26B C26 H26C 109.5
C23 C27 H27A 109.5
C23 C27 H27B 109.5
H27A C27 H27B 109.5
C23 C27 H27C 109.5
H27A C27 H27C 109.5
H27B C27 H27C 109.5
C25 C28 H28A 109.5
C25 C28 H28B 109.5
H28A C28 H28B 109.5
C25 C28 H28C 109.5
H28A C28 H28C 109.5
H28B C28 H28C 109.5

loop_
_geom_bond_atom_site_label_1
_geom_bond_atom_site_label_2
_geom_bond_distance
Fe1 C1 1.790(2)
Fe1 C3 1.797(2)
Fe1 C2 1.809(2)
Fe1 S1 2.2450(5)
Fe1 S3 2.2522(6)
Fe1 Fe2 2.5013(4)
C1 O1 1.144(3)
C2 O2 1.138(3)
C3 O3 1.141(3)
S1 C4 1.725(2)
S1 Fe2 2.2584(6)
S2 C4 1.766(2)
S2 S3 2.0633(7)
S3 Fe2 2.2502(6)
Fe2 C8 1.786(2)
Fe2 C10 1.796(2)
Fe2 C9 1.796(2)
C8 O8 1.142(2)
C9 O9 1.144(3)
C10 O10 1.145(3)
C4 C5 1.400(3)
C5 N1 1.371(3)
C5 N2 1.381(2)
N1 C6 1.399(3)
N1 C11 1.429(3)
C6 C7 1.333(3)
C6 H6 0.95
C7 N2 1.396(3)
C7 H7 0.95
N2 C20 1.433(3)
C11 C16 1.396(3)
C11 C12 1.406(3)
C12 C13 1.383(3)
C12 C17 1.508(3)
C13 C14 1.387(3)
C13 H13 0.95
C14 C15 1.399(3)
C14 C18 1.507(3)
C15 C16 1.382(3)
C15 H15 0.95
C16 C19 1.508(3)
C17 H17A 0.98
C17 H17B 0.98
C17 H17C 0.98
C18 H18A 0.98
C18 H18B 0.98
C18 H18C 0.98
C19 H19A 0.98
C19 H19B 0.98
C19 H19C 0.98
C20 C21 1.397(3)
C20 C25 1.399(3)
C21 C22 1.393(3)
C21 C26 1.505(3)
C22 C23 1.386(3)
C22 H22 0.95
C23 C24 1.395(3)
C23 C27 1.503(3)
C24 C25 1.382(3)
C24 H24 0.95
C25 C28 1.507(3)
C26 H26A 0.98
C26 H26B 0.98
C26 H26C 0.98
C27 H27A 0.98
C27 H27B 0.98
C27 H27C 0.98
C28 H28A 0.98
C28 H28B 0.98
C28 H28C 0.98

loop_
_geom_torsion_atom_site_label_1
_geom_torsion_atom_site_label_2
_geom_torsion_atom_site_label_3
_geom_torsion_atom_site_label_4
_geom_torsion
Fe1 S1 C4 C5 -147.97(14)
Fe2 S1 C4 C5 140.43(14)
Fe1 S1 C4 S2 33.26(12)
Fe2 S1 C4 S2 -38.35(12)
S3 S2 C4 C5 -175.43(14)
S3 S2 C4 S1 3.35(11)
S1 C4 C5 N1 169.71(15)
S2 C4 C5 N1 -11.6(3)
S1 C4 C5 N2 -11.0(3)
S2 C4 C5 N2 167.74(15)
N2 C5 N1 C6 -0.5(2)
C4 C5 N1 C6 178.89(18)
N2 C5 N1 C11 171.00(17)
C4 C5 N1 C11 -9.6(3)
C5 N1 C6 C7 0.3(2)
C11 N1 C6 C7 -171.50(18)
N1 C6 C7 N2 0.0(2)
N1 C5 N2 C7 0.6(2)
C4 C5 N2 C7 -178.86(18)
N1 C5 N2 C20 172.61(17)
C4 C5 N2 C20 -6.8(3)
C6 C7 N2 C5 -0.4(2)
C6 C7 N2 C20 -172.54(18)
C5 N1 C11 C16 108.5(2)
C6 N1 C11 C16 -81.1(2)
C5 N1 C11 C12 -72.8(3)
C6 N1 C11 C12 97.6(2)
C16 C11 C12 C13 -0.6(3)
N1 C11 C12 C13 -179.30(18)
C16 C11 C12 C17 -178.28(19)
N1 C11 C12 C17 3.1(3)
C11 C12 C13 C14 0.3(3)
C17 C12 C13 C14 178.0(2)
C12 C13 C14 C15 0.1(3)
C12 C13 C14 C18 -179.5(2)
C13 C14 C15 C16 -0.3(3)
C18 C14 C15 C16 179.4(2)
C14 C15 C16 C11 0.0(3)
C14 C15 C16 C19 -179.8(2)
C12 C11 C16 C15 0.5(3)
N1 C11 C16 C15 179.14(19)
C12 C11 C16 C19 -179.8(2)
N1 C11 C16 C19 -1.1(3)
C5 N2 C20 C21 94.8(2)
C7 N2 C20 C21 -94.2(2)
C5 N2 C20 C25 -80.6(2)
C7 N2 C20 C25 90.4(2)
C25 C20 C21 C22 1.7(3)
N2 C20 C21 C22 -173.53(18)
C25 C20 C21 C26 177.0(2)
N2 C20 C21 C26 1.8(3)
C20 C21 C22 C23 1.3(3)
C26 C21 C22 C23 -174.0(2)
C21 C22 C23 C24 -2.7(3)
C21 C22 C23 C27 177.1(2)
C22 C23 C24 C25 1.1(3)
C27 C23 C24 C25 -178.7(2)
C23 C24 C25 C20 1.6(3)
C23 C24 C25 C28 -179.0(2)
C21 C20 C25 C24 -3.1(3)
N2 C20 C25 C24 172.13(18)
C21 C20 C25 C28 177.51(19)
N2 C20 C25 C28 -7.3(3)
